data_8107132
loop_
_publ_author_name
'Zhai, Yunhui'
'Li, Jing'

_publ_section_title
;
 Crystal structure of
 2-amino-5-oxo-4-(3,5-bis(trifluoromethyl)phenyl)-4H,5H-pyrano
 [3,2-c]chromene-3-carbonitrile, C21H10F6N2O3
;
_journal_issue 4
_journal_name_full 'Zeitschrift f\"ur Kristallographie - New Crystal Structures'
_journal_page_first 1165
_journal_page_last 1166
_journal_paper_doi 10.1515/ncrs-2016-0104
_journal_volume 231
_journal_year 2016
_chemical_formula_sum 'C21 H10 F6 N2 O3'
_chemical_formula_weight 452.31
_space_group_crystal_system monoclinic
_space_group_IT_number 14
_space_group_name_Hall '-P 2ybc'
_space_group_name_H-M_alt 'P 1 21/c 1'
_atom_sites_solution_hydrogens geom
_cell_angle_alpha 90
_cell_angle_beta 105.012(7)
_cell_angle_gamma 90
_cell_formula_units_Z 4
_cell_length_a 11.8113(7)
_cell_length_b 7.8929(3)
_cell_length_c 21.4129(18)
_cell_measurement_reflns_used 1633
_cell_measurement_temperature 293(2)
_cell_measurement_theta_max 25.2280
_cell_measurement_theta_min 2.7710
_cell_volume 1928.1(2)
_computing_cell_refinement 'Bruker FRAMBO'
_computing_data_collection 'Bruker FRAMBO'
_computing_data_reduction 'Bruker SAINT'
_computing_molecular_graphics 'Bruker SHELXTL'
_computing_publication_material 'Bruker SHELXTL'
_computing_structure_refinement 'SHELXL-2014/7 (Sheldrick, 2014)'
_diffrn_ambient_temperature 293(2)
_diffrn_measured_fraction_theta_full 0.999
_diffrn_measured_fraction_theta_max 0.999
_diffrn_measurement_device_type 'multiwire proportional'
_diffrn_measurement_method 'phi and omega scans'
_diffrn_radiation_type MoK\a
_diffrn_radiation_wavelength 0.71073
_diffrn_reflns_av_R_equivalents 0.0264
_diffrn_reflns_av_unetI/netI 0.0529
_diffrn_reflns_Laue_measured_fraction_full 0.999
_diffrn_reflns_Laue_measured_fraction_max 0.999
_diffrn_reflns_limit_h_max 12
_diffrn_reflns_limit_h_min -14
_diffrn_reflns_limit_k_max 9
_diffrn_reflns_limit_k_min -8
_diffrn_reflns_limit_l_max 25
_diffrn_reflns_limit_l_min -15
_diffrn_reflns_number 7293
_diffrn_reflns_point_group_measured_fraction_full 0.999
_diffrn_reflns_point_group_measured_fraction_max 0.999
_diffrn_reflns_theta_full 24.997
_diffrn_reflns_theta_max 24.997
_diffrn_reflns_theta_min 2.762
_exptl_absorpt_coefficient_mu 0.144
_exptl_absorpt_correction_T_max 1.00000
_exptl_absorpt_correction_T_min 0.60139
_exptl_absorpt_correction_type multi-scan
_exptl_absorpt_process_details crystalclear
_exptl_crystal_colour colorless
_exptl_crystal_density_diffrn 1.558
_exptl_crystal_description block
_exptl_crystal_F_000 912
_exptl_crystal_size_max 0.20
_exptl_crystal_size_mid 0.18
_exptl_crystal_size_min 0.17
_refine_diff_density_max 0.532
_refine_diff_density_min -0.342
_refine_diff_density_rms 0.053
_refine_ls_extinction_coef 0.0012(3)
_refine_ls_extinction_expression Fc^*^=kFc[1+0.001xFc^2^\l^3^/sin(2\q)]^-1/4^
_refine_ls_extinction_method 'SHELXL-2014/7 (Sheldrick 2014'
_refine_ls_goodness_of_fit_ref 1.090
_refine_ls_hydrogen_treatment constr
_refine_ls_matrix_type full
_refine_ls_number_parameters 290
_refine_ls_number_reflns 3389
_refine_ls_number_restraints 0
_refine_ls_restrained_S_all 1.090
_refine_ls_R_factor_all 0.1043
_refine_ls_R_factor_gt 0.0632
_refine_ls_shift/su_max 0.000
_refine_ls_shift/su_mean 0.000
_refine_ls_structure_factor_coef Fsqd
_refine_ls_weighting_details 'w=1/[\s^2^(Fo^2^)+(0.0200P)^2^+2.0000P] where P=(Fo^2^+2Fc^2^)/3'
_refine_ls_weighting_scheme calc
_refine_ls_wR_factor_gt 0.1150
_refine_ls_wR_factor_ref 0.1347
_reflns_Friedel_coverage 0.000
_reflns_Friedel_fraction_full .
_reflns_Friedel_fraction_max .
_reflns_number_gt 2040
_reflns_number_total 3389
_reflns_threshold_expression 'I > 2\s(I)'
_cod_data_source_file suppl_ncrs-2016-0104_suppl.cif
_cod_data_source_block a
_cod_original_sg_symbol_H-M 'P 21/c'
_cod_database_code 8107132
_shelx_space_group_comment
;
The symmetry employed for this shelxl refinement is uniquely defined
by the following loop, which should always be used as a source of
symmetry information in preference to the above space-group names.
They are only intended as comments.
;

loop_
_space_group_symop_operation_xyz
'x, y, z'
'-x, y+1/2, -z+1/2'
'-x, -y, -z'
'x, -y-1/2, z-1/2'

loop_
_atom_site_label
_atom_site_type_symbol
_atom_site_fract_x
_atom_site_fract_y
_atom_site_fract_z
_atom_site_U_iso_or_equiv
_atom_site_adp_type
_atom_site_occupancy
_atom_site_site_symmetry_order
_atom_site_calc_flag
_atom_site_refinement_flags_posn
_atom_site_refinement_flags_adp
_atom_site_refinement_flags_occupancy
_atom_site_disorder_assembly
_atom_site_disorder_group
C1 C 0.4038(3) 0.5813(4) 0.34440(15) 0.0349(8) Uani 1 1 d . . . . .
C2 C 0.4186(3) 0.7272(4) 0.37805(14) 0.0335(7) Uani 1 1 d . . . . .
C3 C 0.3737(3) 0.8947(4) 0.34730(14) 0.0329(7) Uani 1 1 d . . . . .
H3A H 0.4303 0.9840 0.3654 0.040 Uiso 1 1 calc R U . . .
O3 O 0.3296(2) 1.0172(3) 0.17218(10) 0.0479(6) Uani 1 1 d . . . . .
C4 C 0.3624(3) 0.8800(4) 0.27595(14) 0.0317(7) Uani 1 1 d . . . . .
C5 C 0.3524(3) 0.7299(4) 0.24608(14) 0.0324(7) Uani 1 1 d . . . . .
C6 C 0.3272(3) 0.7130(4) 0.17705(15) 0.0367(8) Uani 1 1 d . . . . .
C7 C 0.3145(3) 0.5585(5) 0.14430(17) 0.0505(10) Uani 1 1 d . . . . .
H7A H 0.3259 0.4572 0.1673 0.061 Uiso 1 1 calc R U . . .
C9 C 0.2670(4) 0.7082(6) 0.04408(19) 0.0719(13) Uani 1 1 d . . . . .
H9A H 0.2450 0.7058 -0.0009 0.086 Uiso 1 1 calc R U . . .
C8 C 0.2852(4) 0.5571(6) 0.07781(19) 0.0656(12) Uani 1 1 d . . . . .
H8A H 0.2775 0.4548 0.0556 0.079 Uiso 1 1 calc R U . . .
C10 C 0.2806(3) 0.8614(6) 0.07519(17) 0.0606(11) Uani 1 1 d . . . . .
H10A H 0.2692 0.9623 0.0520 0.073 Uiso 1 1 calc R U . . .
C13 C 0.4735(3) 0.7213(4) 0.44501(16) 0.0417(8) Uani 1 1 d . . . . .
C12 C 0.3579(3) 1.0326(4) 0.23830(16) 0.0387(8) Uani 1 1 d . . . . .
C11 C 0.3118(3) 0.8621(5) 0.14206(16) 0.0421(8) Uani 1 1 d . . . . .
C14 C 0.2539(3) 0.9412(4) 0.35809(14) 0.0329(7) Uani 1 1 d . . . . .
C15 C 0.1575(3) 0.8369(4) 0.33414(16) 0.0435(9) Uani 1 1 d . . . . .
H15A H 0.1669 0.7368 0.3131 0.052 Uiso 1 1 calc R U . . .
C16 C 0.0484(3) 0.8795(5) 0.34105(17) 0.0493(9) Uani 1 1 d . . . . .
C17 C 0.0334(3) 1.0271(5) 0.37282(18) 0.0550(10) Uani 1 1 d . . . . .
H17A H -0.0402 1.0561 0.3776 0.066 Uiso 1 1 calc R U . . .
C18 C 0.1280(3) 1.1303(4) 0.39729(17) 0.0487(9) Uani 1 1 d . . . . .
C21 C 0.1109(5) 1.2895(6) 0.4309(3) 0.0829(15) Uani 1 1 d . . . . .
C20 C -0.0550(4) 0.7714(7) 0.3132(3) 0.0818(15) Uani 1 1 d . . . . .
O1 O 0.36109(19) 0.5793(3) 0.27819(10) 0.0406(6) Uani 1 1 d . . . . .
O2 O 0.3770(2) 1.1743(3) 0.25990(12) 0.0524(7) Uani 1 1 d . . . . .
N1 N 0.4249(2) 0.4225(3) 0.36526(13) 0.0482(8) Uani 1 1 d . . . . .
H1A H 0.4522 0.4025 0.4059 0.058 Uiso 1 1 calc R U . . .
H1B H 0.4112 0.3400 0.3381 0.058 Uiso 1 1 calc R U . . .
C19 C 0.2374(3) 1.0874(4) 0.38999(15) 0.0415(8) Uani 1 1 d . . . . .
H19A H 0.3009 1.1583 0.4069 0.050 Uiso 1 1 calc R U . . .
N2 N 0.5196(3) 0.7181(4) 0.49902(15) 0.0644(10) Uani 1 1 d . . . . .
F1 F -0.1329(3) 0.8528(5) 0.26723(19) 0.1527(16) Uani 1 1 d . . . . .
F2 F -0.0311(2) 0.6310(4) 0.28772(19) 0.1421(16) Uani 1 1 d . . . . .
F3 F -0.1126(3) 0.7297(5) 0.35460(19) 0.1388(14) Uani 1 1 d . . . . .
F4 F 0.0086(3) 1.3501(5) 0.4135(2) 0.176(2) Uani 1 1 d . . . . .
F5 F 0.1755(4) 1.4141(4) 0.4201(2) 0.1686(19) Uani 1 1 d . . . . .
F6 F 0.1354(6) 1.2770(5) 0.49065(18) 0.235(3) Uani 1 1 d . . . . .

loop_
_atom_site_aniso_label
_atom_site_aniso_U_11
_atom_site_aniso_U_22
_atom_site_aniso_U_33
_atom_site_aniso_U_23
_atom_site_aniso_U_13
_atom_site_aniso_U_12
C1 0.0354(18) 0.0334(18) 0.0332(18) 0.0059(15) 0.0043(15) -0.0005(15)
C2 0.0348(17) 0.0348(18) 0.0284(16) 0.0013(15) 0.0037(14) -0.0004(15)
C3 0.0354(17) 0.0303(16) 0.0312(17) -0.0012(14) 0.0054(14) -0.0025(15)
O3 0.0623(16) 0.0460(14) 0.0370(13) 0.0101(12) 0.0156(12) 0.0080(13)
C4 0.0288(16) 0.0337(17) 0.0319(17) 0.0036(15) 0.0067(14) -0.0007(15)
C5 0.0287(17) 0.0344(18) 0.0334(17) 0.0031(15) 0.0067(14) 0.0002(15)
C6 0.0344(17) 0.046(2) 0.0305(17) -0.0015(16) 0.0092(14) -0.0008(16)
C7 0.058(2) 0.053(2) 0.042(2) -0.0112(18) 0.0145(18) -0.005(2)
C9 0.080(3) 0.103(4) 0.033(2) -0.010(3) 0.015(2) -0.009(3)
C8 0.073(3) 0.077(3) 0.046(2) -0.021(2) 0.016(2) -0.010(3)
C10 0.068(3) 0.075(3) 0.038(2) 0.013(2) 0.013(2) 0.006(2)
C13 0.048(2) 0.0370(19) 0.0374(19) 0.0031(17) 0.0066(17) -0.0008(17)
C12 0.0359(19) 0.040(2) 0.042(2) 0.0045(17) 0.0139(16) 0.0045(17)
C11 0.0417(19) 0.052(2) 0.0341(18) 0.0017(17) 0.0122(16) 0.0004(18)
C14 0.0378(18) 0.0319(17) 0.0289(16) -0.0001(14) 0.0084(14) -0.0010(15)
C15 0.045(2) 0.0396(19) 0.046(2) -0.0116(17) 0.0123(17) -0.0038(17)
C16 0.0360(19) 0.055(2) 0.056(2) -0.011(2) 0.0108(17) -0.0033(19)
C17 0.043(2) 0.063(3) 0.061(2) -0.007(2) 0.018(2) 0.009(2)
C18 0.051(2) 0.044(2) 0.052(2) -0.0114(18) 0.0161(19) 0.0070(19)
C21 0.085(4) 0.067(3) 0.106(4) -0.023(3) 0.040(3) 0.014(3)
C20 0.041(3) 0.091(4) 0.110(4) -0.036(3) 0.015(3) -0.008(3)
O1 0.0560(15) 0.0308(12) 0.0321(12) 0.0008(10) 0.0062(11) -0.0040(11)
O2 0.0666(17) 0.0351(14) 0.0553(16) 0.0029(12) 0.0153(13) 0.0010(13)
N1 0.064(2) 0.0343(16) 0.0405(17) 0.0039(14) 0.0038(15) -0.0003(15)
C19 0.046(2) 0.0355(19) 0.0417(19) -0.0062(16) 0.0096(17) -0.0036(17)
N2 0.082(2) 0.060(2) 0.0412(19) 0.0041(17) -0.0016(17) 0.0005(19)
F1 0.0694(19) 0.175(4) 0.172(3) -0.001(3) -0.043(2) -0.028(2)
F2 0.0717(19) 0.130(3) 0.227(4) -0.116(3) 0.042(2) -0.0416(19)
F3 0.103(2) 0.152(3) 0.183(4) -0.047(3) 0.076(3) -0.074(2)
F4 0.107(3) 0.117(3) 0.295(6) -0.098(3) 0.035(3) 0.038(2)
F5 0.192(4) 0.075(2) 0.286(5) -0.080(3) 0.148(4) -0.030(2)
F6 0.498(10) 0.118(3) 0.085(3) -0.033(2) 0.065(4) 0.110(4)

loop_
_atom_type_symbol
_atom_type_description
_atom_type_scat_dispersion_real
_atom_type_scat_dispersion_imag
_atom_type_scat_source
C C 0.0033 0.0016 'International Tables Vol C Tables 4.2.6.8 and 6.1.1.4'
H H 0.0000 0.0000 'International Tables Vol C Tables 4.2.6.8 and 6.1.1.4'
N N 0.0061 0.0033 'International Tables Vol C Tables 4.2.6.8 and 6.1.1.4'
O O 0.0106 0.0060 'International Tables Vol C Tables 4.2.6.8 and 6.1.1.4'
F F 0.0171 0.0103 'International Tables Vol C Tables 4.2.6.8 and 6.1.1.4'

loop_
_geom_angle_atom_site_label_1
_geom_angle_atom_site_label_2
_geom_angle_atom_site_label_3
_geom_angle
_geom_angle_site_symmetry_1
_geom_angle_site_symmetry_3
N1 C1 C2 129.7(3) . .
N1 C1 O1 108.7(3) . .
C2 C1 O1 121.6(3) . .
C1 C2 C13 118.5(3) . .
C1 C2 C3 122.2(3) . .
C13 C2 C3 119.2(3) . .
C4 C3 C2 107.7(2) . .
C4 C3 C14 109.2(2) . .
C2 C3 C14 112.2(3) . .
C4 C3 H3A 109.2 . .
C2 C3 H3A 109.2 . .
C14 C3 H3A 109.2 . .
C12 O3 C11 122.0(3) . .
C5 C4 C12 119.1(3) . .
C5 C4 C3 121.9(3) . .
C12 C4 C3 119.0(3) . .
C4 C5 O1 123.1(3) . .
C4 C5 C6 122.9(3) . .
O1 C5 C6 114.0(3) . .
C11 C6 C7 119.3(3) . .
C11 C6 C5 116.2(3) . .
C7 C6 C5 124.4(3) . .
C8 C7 C6 119.5(4) . .
C8 C7 H7A 120.2 . .
C6 C7 H7A 120.2 . .
C10 C9 C8 121.7(4) . .
C10 C9 H9A 119.2 . .
C8 C9 H9A 119.2 . .
C7 C8 C9 119.9(4) . .
C7 C8 H8A 120.1 . .
C9 C8 H8A 120.1 . .
C9 C10 C11 118.2(4) . .
C9 C10 H10A 120.9 . .
C11 C10 H10A 120.9 . .
N2 C13 C2 178.8(4) . .
O2 C12 O3 116.6(3) . .
O2 C12 C4 125.6(3) . .
O3 C12 C4 117.8(3) . .
O3 C11 C6 121.4(3) . .
O3 C11 C10 117.2(3) . .
C6 C11 C10 121.4(3) . .
C19 C14 C15 118.0(3) . .
C19 C14 C3 121.9(3) . .
C15 C14 C3 120.1(3) . .
C16 C15 C14 121.1(3) . .
C16 C15 H15A 119.5 . .
C14 C15 H15A 119.5 . .
C15 C16 C17 120.1(3) . .
C15 C16 C20 120.9(3) . .
C17 C16 C20 119.1(3) . .
C18 C17 C16 119.5(3) . .
C18 C17 H17A 120.2 . .
C16 C17 H17A 120.2 . .
C17 C18 C19 120.2(3) . .
C17 C18 C21 119.2(4) . .
C19 C18 C21 120.6(4) . .
F6 C21 F4 106.6(5) . .
F6 C21 F5 104.6(5) . .
F4 C21 F5 102.8(5) . .
F6 C21 C18 114.1(5) . .
F4 C21 C18 114.6(5) . .
F5 C21 C18 113.1(4) . .
F3 C20 F2 106.3(5) . .
F3 C20 F1 104.2(4) . .
F2 C20 F1 106.7(5) . .
F3 C20 C16 113.3(4) . .
F2 C20 C16 114.4(4) . .
F1 C20 C16 111.2(4) . .
C5 O1 C1 118.0(2) . .
C1 N1 H1A 120.0 . .
C1 N1 H1B 120.0 . .
H1A N1 H1B 120.0 . .
C14 C19 C18 121.1(3) . .
C14 C19 H19A 119.5 . .
C18 C19 H19A 119.5 . .

loop_
_geom_bond_atom_site_label_1
_geom_bond_atom_site_label_2
_geom_bond_distance
_geom_bond_site_symmetry_2
C1 N1 1.333(4) .
C1 C2 1.345(4) .
C1 O1 1.376(3) .
C2 C13 1.413(4) .
C2 C3 1.511(4) .
C3 C4 1.503(4) .
C3 C14 1.535(4) .
C3 H3A 0.9800 .
O3 C12 1.373(4) .
O3 C11 1.374(4) .
C4 C5 1.337(4) .
C4 C12 1.443(4) .
C5 O1 1.364(3) .
C5 C6 1.436(4) .
C6 C11 1.381(4) .
C6 C7 1.396(4) .
C7 C8 1.375(5) .
C7 H7A 0.9300 .
C9 C10 1.370(6) .
C9 C8 1.382(6) .
C9 H9A 0.9300 .
C8 H8A 0.9300 .
C10 C11 1.383(5) .
C10 H10A 0.9300 .
C13 N2 1.144(4) .
C12 O2 1.209(4) .
C14 C19 1.380(4) .
C14 C15 1.391(4) .
C15 C16 1.376(4) .
C15 H15A 0.9300 .
C16 C17 1.383(5) .
C16 C20 1.483(5) .
C17 C18 1.372(5) .
C17 H17A 0.9300 .
C18 C19 1.384(5) .
C18 C21 1.488(5) .
C21 F6 1.239(6) .
C21 F4 1.263(5) .
C21 F5 1.302(6) .
C20 F3 1.293(6) .
C20 F2 1.298(5) .
C20 F1 1.325(6) .
N1 H1A 0.8600 .
N1 H1B 0.8600 .
C19 H19A 0.9300 .
